data_7219708
loop_
_publ_author_name
'Minic, Aleksandra'
'Stevanovic, Dragana'
'Damljanovic, Ivan'
'Pejovic, Anka'
'Vukicevic, Mirjana'
'Bogdanovic, Goran A.'
'Radulovi\'c, Niko S'
'Vukicevic, Rastko D.'

_publ_section_title
;
 Synthesis of ferrocene-containing six-membered cyclic ureas via
 \a-ferrocenyl carbocations
;
_journal_name_full 'RSC Adv.'
_journal_paper_doi 10.1039/C5RA01383F
_journal_year 2015
_chemical_formula_moiety 'C27 H26 Fe N2 O'
_chemical_formula_sum 'C27 H26 Fe N2 O'
_chemical_formula_weight 450.35
_chemical_name_systematic
;
4-Ferrocenyl-3-phenyl-1-m-tolyltetrahydropyrimidin-2(1H)-one
;
_space_group_crystal_system orthorhombic
_space_group_IT_number 29
_space_group_name_Hall 'P 2c -2ac'
_space_group_name_H-M_alt 'P c a 21'
_symmetry_space_group_name_Hall 'P 2c -2ac'
_symmetry_space_group_name_H-M 'P c a 21'
_atom_sites_solution_hydrogens geom
_audit_creation_method SHELXL-97
_audit_update_record
;
2015-01-13 deposited with the CCDC.
2015-03-02 downloaded from the CCDC.
;
_cell_angle_alpha 90
_cell_angle_beta 90
_cell_angle_gamma 90
_cell_formula_units_Z 4
_cell_length_a 23.4076(10)
_cell_length_b 10.6422(3)
_cell_length_c 8.9673(3)
_cell_measurement_temperature 293(2)
_cell_volume 2233.83(14)
_computing_cell_refinement
;
CrysAlisPro, Agilent Technologies,
Version 1.171.36.28 (release 01-02-2013 CrysAlis171 .NET)
(compiled Feb  1 2013,16:14:44)
;
_computing_data_collection
;
CrysAlisPro, Agilent Technologies,
Version 1.171.36.28 (release 01-02-2013 CrysAlis171 .NET)
(compiled Feb  1 2013,16:14:44)
;
_computing_data_reduction
;
CrysAlisPro, Agilent Technologies,
Version 1.171.36.28 (release 01-02-2013 CrysAlis171 .NET)
(compiled Feb  1 2013,16:14:44)
;
_computing_molecular_graphics
;ORTEP3 (Farrugia, 1997,
 Mercury CSD 2.4.5 (Build RC3), CCDC, Cambridge (2011)
;
_computing_publication_material 'WinGX (Farrugia, 1999) and PLATON (Spek, 2003)'
_computing_structure_refinement 'SHELXL-97 (Sheldrick, 2014)'
_computing_structure_solution 'SHELXS97 (Sheldrick, 2008)'
_diffrn_ambient_temperature 293(2)
_diffrn_detector_area_resol_mean 16.3280
_diffrn_measured_fraction_theta_full 0.998
_diffrn_measured_fraction_theta_max 0.940
_diffrn_measurement_device_type
;
'Oxford Xcalibur, Sapphire3, Gemini'
;
_diffrn_measurement_method '\w scans'
_diffrn_radiation_source 'Enhance (Mo) X-ray Source'
_diffrn_radiation_type MoK\a
_diffrn_radiation_wavelength 0.71073
_diffrn_reflns_av_R_equivalents 0.0216
_diffrn_reflns_av_unetI/netI 0.0204
_diffrn_reflns_Laue_measured_fraction_full 0.998
_diffrn_reflns_Laue_measured_fraction_max 0.940
_diffrn_reflns_limit_h_max 30
_diffrn_reflns_limit_h_min -29
_diffrn_reflns_limit_k_max 13
_diffrn_reflns_limit_k_min -14
_diffrn_reflns_limit_l_max 11
_diffrn_reflns_limit_l_min -12
_diffrn_reflns_number 18343
_diffrn_reflns_point_group_measured_fraction_full 0.994
_diffrn_reflns_point_group_measured_fraction_max 0.889
_diffrn_reflns_theta_full 26.000
_diffrn_reflns_theta_max 28.988
_diffrn_reflns_theta_min 3.095
_exptl_absorpt_coefficient_mu 0.696
_exptl_absorpt_correction_type none
_exptl_crystal_colour orange
_exptl_crystal_density_diffrn 1.339
_exptl_crystal_description prismatic
_exptl_crystal_F_000 944
_exptl_crystal_size_max 0.35
_exptl_crystal_size_mid 0.19
_exptl_crystal_size_min 0.15
_refine_diff_density_max 0.516
_refine_diff_density_min -0.215
_refine_diff_density_rms 0.044
_refine_ls_abs_structure_details
;
 Flack x determined using 1755 quotients [(I+)-(I-)]/[(I+)+(I-)]
 (Parsons, Flack and Wagner, Acta Cryst. B69 (2013) 249-259).
;
_refine_ls_abs_structure_Flack 0.003(6)
_refine_ls_extinction_method none
_refine_ls_goodness_of_fit_ref 1.044
_refine_ls_hydrogen_treatment constr
_refine_ls_matrix_type full
_refine_ls_number_parameters 281
_refine_ls_number_reflns 5273
_refine_ls_number_restraints 1
_refine_ls_restrained_S_all 1.044
_refine_ls_R_factor_all 0.0518
_refine_ls_R_factor_gt 0.0402
_refine_ls_shift/su_max 0.001
_refine_ls_shift/su_mean 0.000
_refine_ls_structure_factor_coef Fsqd
_refine_ls_weighting_details 'w=1/[\s^2^(Fo^2^)+(0.0588P)^2^+0.3475P] where P=(Fo^2^+2Fc^2^)/3'
_refine_ls_weighting_scheme calc
_refine_ls_wR_factor_gt 0.0989
_refine_ls_wR_factor_ref 0.1059
_reflns_Friedel_coverage 0.781
_reflns_Friedel_fraction_full 0.989
_reflns_Friedel_fraction_max 0.832
_reflns_number_gt 4392
_reflns_number_total 5273
_reflns_threshold_expression 'I > 2\s(I)'
_cod_data_source_file c5ra01383f2.cif
_cod_data_source_block structure12c
_cod_database_code 7219708
_shelx_space_group_comment
;
The symmetry employed for this shelxl refinement is uniquely defined
by the following loop, which should always be used as a source of
symmetry information in preference to the above space-group names.
They are only intended as comments.
;

loop_
_space_group_symop_operation_xyz
'x, y, z'
'-x, -y, z+1/2'
'-x+1/2, y, z+1/2'
'x+1/2, -y, z'

loop_
_atom_site_label
_atom_site_type_symbol
_atom_site_fract_x
_atom_site_fract_y
_atom_site_fract_z
_atom_site_U_iso_or_equiv
_atom_site_adp_type
_atom_site_occupancy
_atom_site_site_symmetry_order
_atom_site_calc_flag
_atom_site_refinement_flags_posn
_atom_site_refinement_flags_adp
Fe1 Fe 0.67347(2) 0.03757(4) 0.37352(6) 0.05016(15) Uani 1 1 d . .
O1 O 0.59635(17) 0.1624(3) 0.9637(3) 0.0796(9) Uani 1 1 d . .
N1 N 0.59394(19) 0.3310(3) 0.8126(4) 0.0749(10) Uani 1 1 d . .
N2 N 0.57750(14) 0.1295(3) 0.7172(3) 0.0552(7) Uani 1 1 d . .
C1 C 0.63298(16) 0.1765(3) 0.4896(4) 0.0495(8) Uani 1 1 d . .
C2 C 0.68636(16) 0.1483(3) 0.5563(4) 0.0531(8) Uani 1 1 d . .
H2 H 0.6917 0.1209 0.6539 0.064 Uiso 1 1 calc R U
C3 C 0.73048(19) 0.1686(4) 0.4499(5) 0.0625(10) Uani 1 1 d . .
H3 H 0.7694 0.1560 0.4649 0.075 Uiso 1 1 calc R U
C4 C 0.7041(2) 0.2116(4) 0.3163(5) 0.0672(11) Uani 1 1 d . .
H4 H 0.7229 0.2332 0.2286 0.081 Uiso 1 1 calc R U
C5 C 0.6447(2) 0.2157(4) 0.3398(4) 0.0626(10) Uani 1 1 d . .
H5 H 0.6175 0.2399 0.2697 0.075 Uiso 1 1 calc R U
C6 C 0.6188(2) -0.1091(4) 0.3582(7) 0.0838(14) Uani 1 1 d . .
H6 H 0.5816 -0.1100 0.3947 0.101 Uiso 1 1 calc R U
C7 C 0.6678(3) -0.1458(4) 0.4368(6) 0.0828(16) Uani 1 1 d . .
H7 H 0.6687 -0.1762 0.5340 0.099 Uiso 1 1 calc R U
C8 C 0.7150(2) -0.1288(4) 0.3430(5) 0.0748(13) Uani 1 1 d . .
H8 H 0.7529 -0.1448 0.3675 0.090 Uiso 1 1 calc R U
C9 C 0.6950(2) -0.0831(4) 0.2054(5) 0.0704(12) Uani 1 1 d . .
H9 H 0.7174 -0.0643 0.1227 0.084 Uiso 1 1 calc R U
C10 C 0.6356(2) -0.0707(4) 0.2149(5) 0.0734(12) Uani 1 1 d . .
H10 H 0.6115 -0.0422 0.1397 0.088 Uiso 1 1 calc R U
C11 C 0.57533(17) 0.1780(4) 0.5644(4) 0.0582(9) Uani 1 1 d . .
H11 H 0.5493 0.1249 0.5065 0.070 Uiso 1 1 calc R U
C12 C 0.59012(19) 0.2043(4) 0.8384(4) 0.0606(10) Uani 1 1 d . .
C13 C 0.5879(3) 0.3899(4) 0.6676(6) 0.0961(18) Uani 1 1 d . .
H13A H 0.6253 0.4004 0.6225 0.115 Uiso 1 1 calc R U
H13B H 0.5708 0.4724 0.6791 0.115 Uiso 1 1 calc R U
C14 C 0.5511(3) 0.3105(5) 0.5681(5) 0.0882(16) Uani 1 1 d . .
H14A H 0.5504 0.3455 0.4682 0.106 Uiso 1 1 calc R U
H14B H 0.5122 0.3089 0.6058 0.106 Uiso 1 1 calc R U
C15 C 0.56986(16) -0.0021(4) 0.7400(4) 0.0564(9) Uani 1 1 d . .
C16 C 0.5216(2) -0.0608(5) 0.6830(6) 0.0777(13) Uani 1 1 d . .
H16 H 0.4942 -0.0144 0.6321 0.093 Uiso 1 1 calc R U
C17 C 0.5147(3) -0.1880(6) 0.7023(7) 0.1005(18) Uani 1 1 d . .
H17 H 0.4828 -0.2276 0.6622 0.121 Uiso 1 1 calc R U
C18 C 0.5532(4) -0.2555(5) 0.7779(7) 0.103(2) Uani 1 1 d . .
H18 H 0.5477 -0.3414 0.7907 0.123 Uiso 1 1 calc R U
C19 C 0.6005(3) -0.1986(5) 0.8365(5) 0.0876(15) Uani 1 1 d . .
H19 H 0.6267 -0.2458 0.8908 0.105 Uiso 1 1 calc R U
C20 C 0.6096(2) -0.0729(4) 0.8161(5) 0.0659(10) Uani 1 1 d . .
H20 H 0.6425 -0.0353 0.8535 0.079 Uiso 1 1 calc R U
C21 C 0.6137(3) 0.4079(4) 0.9336(5) 0.0761(13) Uani 1 1 d . .
C22 C 0.5770(3) 0.4540(4) 1.0383(6) 0.0926(17) Uani 1 1 d . .
H22 H 0.5385 0.4331 1.0341 0.111 Uiso 1 1 calc R U
C23 C 0.5968(5) 0.5320(5) 1.1511(7) 0.111(2) Uani 1 1 d . .
H23 H 0.5716 0.5644 1.2213 0.134 Uiso 1 1 calc R U
C24 C 0.6526(5) 0.5605(6) 1.1583(8) 0.115(3) Uani 1 1 d . .
H24 H 0.6656 0.6116 1.2352 0.138 Uiso 1 1 calc R U
C25 C 0.6901(3) 0.5168(6) 1.0568(9) 0.1002(18) Uani 1 1 d . .
C26 C 0.6697(3) 0.4362(5) 0.9414(7) 0.0951(19) Uani 1 1 d . .
H26 H 0.6950 0.4032 0.8716 0.114 Uiso 1 1 calc R U
C27 C 0.7491(5) 0.5466(9) 1.0662(15) 0.179(5) Uani 1 1 d . .
H27A H 0.7567 0.6212 1.0094 0.269 Uiso 1 1 calc R U
H27B H 0.7712 0.4782 1.0270 0.269 Uiso 1 1 calc R U
H27C H 0.7593 0.5606 1.1685 0.269 Uiso 1 1 calc R U

loop_
_atom_site_aniso_label
_atom_site_aniso_U_11
_atom_site_aniso_U_22
_atom_site_aniso_U_33
_atom_site_aniso_U_23
_atom_site_aniso_U_13
_atom_site_aniso_U_12
Fe1 0.0670(3) 0.0493(2) 0.0342(2) -0.0052(2) 0.0007(3) 0.0066(2)
O1 0.140(3) 0.0607(15) 0.0385(14) -0.0042(12) -0.0020(17) 0.0009(18)
N1 0.124(3) 0.0581(18) 0.0427(16) -0.0088(14) -0.0099(18) 0.024(2)
N2 0.0627(18) 0.0615(17) 0.0415(15) -0.0073(13) 0.0017(13) 0.0128(15)
C1 0.067(2) 0.0421(15) 0.0395(16) -0.0048(13) -0.0053(15) 0.0090(15)
C2 0.069(2) 0.0495(17) 0.0410(17) -0.0071(14) -0.0052(15) 0.0052(16)
C3 0.071(3) 0.062(2) 0.055(2) -0.0053(18) 0.0022(19) -0.0038(19)
C4 0.095(3) 0.058(2) 0.0489(19) 0.0022(16) 0.012(2) -0.001(2)
C5 0.092(3) 0.0532(18) 0.043(2) 0.0027(14) -0.0067(18) 0.0138(19)
C6 0.086(3) 0.066(2) 0.100(4) -0.034(3) 0.024(3) -0.015(2)
C7 0.147(5) 0.046(2) 0.056(2) -0.0034(18) 0.009(3) 0.002(2)
C8 0.084(3) 0.062(2) 0.078(3) -0.024(2) -0.009(2) 0.019(2)
C9 0.093(3) 0.066(2) 0.052(2) -0.018(2) 0.021(2) 0.001(2)
C10 0.089(3) 0.075(3) 0.056(2) -0.024(2) -0.011(2) 0.005(2)
C11 0.068(2) 0.065(2) 0.0416(18) -0.0088(15) -0.0114(16) 0.0213(18)
C12 0.084(3) 0.0546(19) 0.044(2) -0.0067(14) 0.0024(16) 0.0125(18)
C13 0.172(5) 0.057(2) 0.060(3) -0.009(2) -0.022(3) 0.048(3)
C14 0.120(4) 0.089(3) 0.055(2) -0.016(2) -0.021(2) 0.059(3)
C15 0.058(2) 0.065(2) 0.046(2) -0.0131(15) 0.0114(15) 0.0038(18)
C16 0.064(3) 0.098(3) 0.071(3) -0.019(2) 0.011(2) -0.007(2)
C17 0.108(4) 0.098(4) 0.095(4) -0.021(3) 0.023(4) -0.037(4)
C18 0.153(6) 0.067(3) 0.088(4) -0.016(3) 0.033(4) -0.020(4)
C19 0.130(4) 0.070(3) 0.063(3) -0.001(2) 0.014(3) 0.013(3)
C20 0.081(3) 0.066(2) 0.0502(19) -0.0067(17) 0.0009(19) 0.008(2)
C21 0.121(4) 0.049(2) 0.057(2) -0.0037(17) -0.017(2) 0.022(2)
C22 0.166(5) 0.058(2) 0.054(2) -0.0068(19) -0.001(3) 0.023(3)
C23 0.207(8) 0.072(3) 0.055(3) -0.012(2) -0.011(4) 0.037(4)
C24 0.200(8) 0.068(3) 0.077(4) -0.013(3) -0.051(5) 0.040(4)
C25 0.112(4) 0.081(3) 0.107(5) 0.011(4) -0.037(4) 0.001(3)
C26 0.134(6) 0.068(3) 0.083(4) -0.007(3) -0.013(3) 0.029(3)
C27 0.177(9) 0.163(8) 0.198(13) 0.015(7) -0.013(10) -0.035(8)

loop_
_atom_type_symbol
_atom_type_description
_atom_type_scat_dispersion_real
_atom_type_scat_dispersion_imag
_atom_type_scat_source
C C 0.0033 0.0016 'International Tables Vol C Tables 4.2.6.8 and 6.1.1.4'
H H 0.0000 0.0000 'International Tables Vol C Tables 4.2.6.8 and 6.1.1.4'
N N 0.0061 0.0033 'International Tables Vol C Tables 4.2.6.8 and 6.1.1.4'
O O 0.0106 0.0060 'International Tables Vol C Tables 4.2.6.8 and 6.1.1.4'
Fe Fe 0.3463 0.8444 'International Tables Vol C Tables 4.2.6.8 and 6.1.1.4'

loop_
_geom_angle_atom_site_label_1
_geom_angle_atom_site_label_2
_geom_angle_atom_site_label_3
_geom_angle
C6 Fe1 C10 40.5(2)
C6 Fe1 C5 120.0(2)
C10 Fe1 C5 106.22(18)
C6 Fe1 C7 40.4(2)
C10 Fe1 C7 67.9(2)
C5 Fe1 C7 155.8(2)
C6 Fe1 C8 67.8(2)
C10 Fe1 C8 67.78(19)
C5 Fe1 C8 161.33(19)
C7 Fe1 C8 40.2(2)
C6 Fe1 C2 126.4(2)
C10 Fe1 C2 162.37(18)
C5 Fe1 C2 68.33(15)
C7 Fe1 C2 109.82(18)
C8 Fe1 C2 122.59(17)
C6 Fe1 C1 107.46(17)
C10 Fe1 C1 124.38(17)
C5 Fe1 C1 41.18(15)
C7 Fe1 C1 121.43(18)
C8 Fe1 C1 156.76(17)
C2 Fe1 C1 40.62(14)
C6 Fe1 C9 67.7(2)
C10 Fe1 C9 40.2(2)
C5 Fe1 C9 123.88(18)
C7 Fe1 C9 67.64(19)
C8 Fe1 C9 40.31(19)
C2 Fe1 C9 156.73(18)
C1 Fe1 C9 161.06(18)
C6 Fe1 C3 163.8(2)
C10 Fe1 C3 154.64(19)
C5 Fe1 C3 68.37(18)
C7 Fe1 C3 127.0(2)
C8 Fe1 C3 108.99(19)
C2 Fe1 C3 40.73(16)
C1 Fe1 C3 68.84(16)
C9 Fe1 C3 120.90(18)
C6 Fe1 C4 154.3(2)
C10 Fe1 C4 119.27(19)
C5 Fe1 C4 40.32(19)
C7 Fe1 C4 163.3(2)
C8 Fe1 C4 125.7(2)
C2 Fe1 C4 68.17(16)
C1 Fe1 C4 68.67(17)
C9 Fe1 C4 107.24(18)
C3 Fe1 C4 40.63(16)
C12 N1 C21 117.0(3)
C12 N1 C13 124.7(3)
C21 N1 C13 117.5(3)
C12 N2 C15 118.7(3)
C12 N2 C11 122.7(3)
C15 N2 C11 118.4(3)
C2 C1 C5 106.8(3)
C2 C1 C11 127.1(3)
C5 C1 C11 125.8(3)
C2 C1 Fe1 69.67(19)
C5 C1 Fe1 69.2(2)
C11 C1 Fe1 130.6(3)
C1 C2 C3 108.9(4)
C1 C2 Fe1 69.71(19)
C3 C2 Fe1 69.9(2)
C1 C2 H2 125.5
C3 C2 H2 125.5
Fe1 C2 H2 126.5
C2 C3 C4 107.4(4)
C2 C3 Fe1 69.4(2)
C4 C3 Fe1 69.8(3)
C2 C3 H3 126.3
C4 C3 H3 126.3
Fe1 C3 H3 126.1
C5 C4 C3 108.2(3)
C5 C4 Fe1 69.2(2)
C3 C4 Fe1 69.5(2)
C5 C4 H4 125.9
C3 C4 H4 125.9
Fe1 C4 H4 126.9
C4 C5 C1 108.6(3)
C4 C5 Fe1 70.5(2)
C1 C5 Fe1 69.65(19)
C4 C5 H5 125.7
C1 C5 H5 125.7
Fe1 C5 H5 125.8
C7 C6 C10 108.2(4)
C7 C6 Fe1 70.4(3)
C10 C6 Fe1 70.2(3)
C7 C6 H6 125.9
C10 C6 H6 125.9
Fe1 C6 H6 125.2
C8 C7 C6 107.9(5)
C8 C7 Fe1 69.9(3)
C6 C7 Fe1 69.3(3)
C8 C7 H7 126.0
C6 C7 H7 126.0
Fe1 C7 H7 126.3
C7 C8 C9 108.0(5)
C7 C8 Fe1 69.9(2)
C9 C8 Fe1 70.0(2)
C7 C8 H8 126.0
C9 C8 H8 126.0
Fe1 C8 H8 125.7
C10 C9 C8 108.0(4)
C10 C9 Fe1 69.6(2)
C8 C9 Fe1 69.6(2)
C10 C9 H9 126.0
C8 C9 H9 126.0
Fe1 C9 H9 126.4
C9 C10 C6 107.8(4)
C9 C10 Fe1 70.3(2)
C6 C10 Fe1 69.3(2)
C9 C10 H10 126.1
C6 C10 H10 126.1
Fe1 C10 H10 125.9
N2 C11 C1 112.4(3)
N2 C11 C14 108.6(3)
C1 C11 C14 110.7(4)
N2 C11 H11 108.3
C1 C11 H11 108.3
C14 C11 H11 108.3
O1 C12 N1 120.5(3)
O1 C12 N2 122.8(4)
N1 C12 N2 116.7(3)
N1 C13 C14 110.2(5)
N1 C13 H13A 109.6
C14 C13 H13A 109.6
N1 C13 H13B 109.6
C14 C13 H13B 109.6
H13A C13 H13B 108.1
C13 C14 C11 108.7(3)
C13 C14 H14A 110.0
C11 C14 H14A 110.0
C13 C14 H14B 110.0
C11 C14 H14B 110.0
H14A C14 H14B 108.3
C20 C15 C16 119.1(4)
C20 C15 N2 121.6(4)
C16 C15 N2 119.4(4)
C17 C16 C15 119.5(6)
C17 C16 H16 120.2
C15 C16 H16 120.2
C18 C17 C16 120.9(6)
C18 C17 H17 119.5
C16 C17 H17 119.5
C17 C18 C19 120.2(5)
C17 C18 H18 119.9
C19 C18 H18 119.9
C18 C19 C20 120.6(6)
C18 C19 H19 119.7
C20 C19 H19 119.7
C19 C20 C15 119.7(5)
C19 C20 H20 120.1
C15 C20 H20 120.1
C26 C21 C22 119.8(5)
C26 C21 N1 118.7(5)
C22 C21 N1 121.5(6)
C21 C22 C23 120.4(7)
C21 C22 H22 119.8
C23 C22 H22 119.8
C24 C23 C22 119.7(7)
C24 C23 H23 120.2
C22 C23 H23 120.2
C23 C24 C25 121.6(6)
C23 C24 H24 119.2
C25 C24 H24 119.2
C24 C25 C27 121.1(9)
C24 C25 C26 118.6(7)
C27 C25 C26 120.2(9)
C21 C26 C25 119.9(6)
C21 C26 H26 120.1
C25 C26 H26 120.1
C25 C27 H27A 109.5
C25 C27 H27B 109.5
H27A C27 H27B 109.5
C25 C27 H27C 109.5
H27A C27 H27C 109.5
H27B C27 H27C 109.5

loop_
_geom_bond_atom_site_label_1
_geom_bond_atom_site_label_2
_geom_bond_distance
Fe1 C6 2.023(4)
Fe1 C10 2.034(4)
Fe1 C5 2.035(4)
Fe1 C7 2.037(5)
Fe1 C8 2.038(4)
Fe1 C2 2.041(3)
Fe1 C1 2.042(3)
Fe1 C9 2.043(4)
Fe1 C3 2.048(4)
Fe1 C4 2.051(4)
O1 C12 1.218(5)
N1 C12 1.371(5)
N1 C21 1.436(5)
N1 C13 1.451(6)
N2 C12 1.379(5)
N2 C15 1.427(5)
N2 C11 1.465(4)
C1 C2 1.417(5)
C1 C5 1.434(5)
C1 C11 1.507(5)
C2 C3 1.423(6)
C2 H2 0.9300
C3 C4 1.423(6)
C3 H3 0.9300
C4 C5 1.409(7)
C4 H4 0.9300
C5 H5 0.9300
C6 C7 1.400(8)
C6 C10 1.405(8)
C6 H6 0.9300
C7 C8 1.401(7)
C7 H7 0.9300
C8 C9 1.406(7)
C8 H8 0.9300
C9 C10 1.400(7)
C9 H9 0.9300
C10 H10 0.9300
C11 C14 1.521(5)
C11 H11 0.9800
C13 C14 1.501(8)
C13 H13A 0.9700
C13 H13B 0.9700
C14 H14A 0.9700
C14 H14B 0.9700
C15 C20 1.377(6)
C15 C16 1.388(6)
C16 C17 1.374(8)
C16 H16 0.9300
C17 C18 1.337(9)
C17 H17 0.9300
C18 C19 1.367(9)
C18 H18 0.9300
C19 C20 1.367(7)
C19 H19 0.9300
C20 H20 0.9300
C21 C26 1.346(8)
C21 C22 1.363(7)
C22 C23 1.388(9)
C22 H22 0.9300
C23 C24 1.340(11)
C23 H23 0.9300
C24 C25 1.348(11)
C24 H24 0.9300
C25 C27 1.419(13)
C25 C26 1.427(9)
C26 H26 0.9300
C27 H27A 0.9600
C27 H27B 0.9600
C27 H27C 0.9600

loop_
_geom_torsion_atom_site_label_1
_geom_torsion_atom_site_label_2
_geom_torsion_atom_site_label_3
_geom_torsion_atom_site_label_4
_geom_torsion
C5 C1 C2 C3 -0.4(4)
C11 C1 C2 C3 -174.9(3)
Fe1 C1 C2 C3 59.0(3)
C5 C1 C2 Fe1 -59.5(2)
C11 C1 C2 Fe1 126.1(4)
C1 C2 C3 C4 0.8(4)
Fe1 C2 C3 C4 59.7(3)
C1 C2 C3 Fe1 -58.9(2)
C2 C3 C4 C5 -0.9(4)
Fe1 C3 C4 C5 58.6(3)
C2 C3 C4 Fe1 -59.5(3)
C3 C4 C5 C1 0.6(4)
Fe1 C4 C5 C1 59.4(2)
C3 C4 C5 Fe1 -58.8(3)
C2 C1 C5 C4 -0.1(4)
C11 C1 C5 C4 174.4(3)
Fe1 C1 C5 C4 -59.9(3)
C2 C1 C5 Fe1 59.8(2)
C11 C1 C5 Fe1 -125.7(3)
C10 C6 C7 C8 0.7(5)
Fe1 C6 C7 C8 -59.5(3)
C10 C6 C7 Fe1 60.2(3)
C6 C7 C8 C9 -0.8(5)
Fe1 C7 C8 C9 -59.9(3)
C6 C7 C8 Fe1 59.1(3)
C7 C8 C9 C10 0.6(5)
Fe1 C8 C9 C10 -59.2(3)
C7 C8 C9 Fe1 59.8(3)
C8 C9 C10 C6 -0.1(5)
Fe1 C9 C10 C6 -59.4(3)
C8 C9 C10 Fe1 59.2(3)
C7 C6 C10 C9 -0.4(5)
Fe1 C6 C10 C9 60.0(3)
C7 C6 C10 Fe1 -60.3(3)
C12 N2 C11 C1 87.0(4)
C15 N2 C11 C1 -88.9(4)
C12 N2 C11 C14 -35.9(5)
C15 N2 C11 C14 148.2(4)
C2 C1 C11 N2 -7.7(5)
C5 C1 C11 N2 178.8(3)
Fe1 C1 C11 N2 86.5(4)
C2 C1 C11 C14 114.0(4)
C5 C1 C11 C14 -59.5(5)
Fe1 C1 C11 C14 -151.7(3)
C21 N1 C12 O1 9.0(7)
C13 N1 C12 O1 179.2(5)
C21 N1 C12 N2 -172.7(4)
C13 N1 C12 N2 -2.5(7)
C15 N2 C12 O1 1.7(6)
C11 N2 C12 O1 -174.1(4)
C15 N2 C12 N1 -176.5(4)
C11 N2 C12 N1 7.7(6)
C12 N1 C13 C14 26.9(7)
C21 N1 C13 C14 -162.9(4)
N1 C13 C14 C11 -53.5(6)
N2 C11 C14 C13 57.7(6)
C1 C11 C14 C13 -66.2(5)
C12 N2 C15 C20 -51.0(5)
C11 N2 C15 C20 125.0(4)
C12 N2 C15 C16 129.8(4)
C11 N2 C15 C16 -54.2(5)
C20 C15 C16 C17 -0.6(7)
N2 C15 C16 C17 178.7(4)
C15 C16 C17 C18 1.4(8)
C16 C17 C18 C19 -0.5(9)
C17 C18 C19 C20 -1.3(8)
C18 C19 C20 C15 2.1(7)
C16 C15 C20 C19 -1.2(6)
N2 C15 C20 C19 179.5(4)
C12 N1 C21 C26 94.1(6)
C13 N1 C21 C26 -76.8(6)
C12 N1 C21 C22 -87.0(5)
C13 N1 C21 C22 102.1(6)
C26 C21 C22 C23 1.3(7)
N1 C21 C22 C23 -177.6(4)
C21 C22 C23 C24 -1.0(8)
C22 C23 C24 C25 1.1(10)
C23 C24 C25 C27 -179.4(7)
C23 C24 C25 C26 -1.4(10)
C22 C21 C26 C25 -1.6(8)
N1 C21 C26 C25 177.3(4)
C24 C25 C26 C21 1.7(9)
C27 C25 C26 C21 179.7(7)
